data_4300974
loop_
_publ_author_name
'Wadas, Thaddeus J.'
'Chakraborty, Soma'
'Lachicotte, Rene J.'
'Wang, Quan-Ming'
'Eisenberg, Richard'

_publ_section_title
;
 Facile Synthesis, Structure, and Luminescence Properties of
 Pt(diimine)bis(arylacetylide) Chromophore--Donor Dyads
;
_journal_coden_ASTM INOCAJ
_journal_issue 8
_journal_name_full 'Inorganic Chemistry'
_journal_page_first 2628
_journal_page_last 2638
_journal_paper_doi 10.1021/ic048886l
_journal_volume 44
_journal_year 2005
_chemical_formula_sum 'C42 H26 N2 O2 Pt'
_chemical_formula_weight 785.74
_space_group_IT_number 2
_symmetry_cell_setting triclinic
_symmetry_space_group_name_Hall '-P 1'
_symmetry_space_group_name_H-M 'P -1'
_atom_sites_solution_hydrogens geom
_atom_sites_solution_primary direct
_atom_sites_solution_secondary difmap
_audit_creation_method SHELXL-97
_cell_angle_alpha 101.0600(10)
_cell_angle_beta 95.9300(10)
_cell_angle_gamma 95.4580(10)
_cell_formula_units_Z 2
_cell_length_a 9.4406(4)
_cell_length_b 11.6495(5)
_cell_length_c 14.6801(7)
_cell_measurement_temperature 293(2)
_cell_volume 1565.06(12)
_computing_cell_refinement 'Bruker SMART'
_computing_data_collection 'Bruker SMART'
_computing_data_reduction 'Bruker SHELXTL'
_computing_molecular_graphics 'Bruker SHELXTL'
_computing_publication_material 'Bruker SHELXTL'
_computing_structure_refinement 'SHELXL-97 (Sheldrick, 1997)'
_computing_structure_solution 'SHELXS-97 (Sheldrick, 1990)'
_diffrn_ambient_temperature 293(2)
_diffrn_measured_fraction_theta_full 0.915
_diffrn_measured_fraction_theta_max 0.915
_diffrn_measurement_device_type 'CCD area detector'
_diffrn_measurement_method 'phi and omega scans'
_diffrn_radiation_monochromator graphite
_diffrn_radiation_source 'fine-focus sealed tube'
_diffrn_radiation_type MoK\a
_diffrn_radiation_wavelength 0.71073
_diffrn_reflns_av_R_equivalents 0.0219
_diffrn_reflns_av_sigmaI/netI 0.0197
_diffrn_reflns_limit_h_max 7
_diffrn_reflns_limit_h_min -12
_diffrn_reflns_limit_k_max 14
_diffrn_reflns_limit_k_min -15
_diffrn_reflns_limit_l_max 19
_diffrn_reflns_limit_l_min -15
_diffrn_reflns_number 10179
_diffrn_reflns_theta_full 28.27
_diffrn_reflns_theta_max 28.27
_diffrn_reflns_theta_min 1.79
_exptl_absorpt_coefficient_mu 4.524
_exptl_absorpt_correction_T_max 0.928
_exptl_absorpt_correction_T_min 0.570
_exptl_absorpt_correction_type 'Empirical; SADABS'
_exptl_crystal_colour Yellow
_exptl_crystal_density_diffrn 1.667
_exptl_crystal_density_meas ?
_exptl_crystal_density_method 'not measured'
_exptl_crystal_description Plate
_exptl_crystal_F_000 772
_exptl_crystal_size_max 0.08
_exptl_crystal_size_mid 0.20
_exptl_crystal_size_min 0.44
_refine_diff_density_max 2.834
_refine_diff_density_min -2.880
_refine_diff_density_rms 0.165
_refine_ls_extinction_method none
_refine_ls_goodness_of_fit_ref 1.064
_refine_ls_hydrogen_treatment mixed
_refine_ls_matrix_type full
_refine_ls_number_parameters 424
_refine_ls_number_reflns 7117
_refine_ls_number_restraints 0
_refine_ls_restrained_S_all 1.064
_refine_ls_R_factor_all 0.0344
_refine_ls_R_factor_gt 0.0336
_refine_ls_shift/su_max 0.004
_refine_ls_shift/su_mean 0.000
_refine_ls_structure_factor_coef Fsqd
_refine_ls_weighting_details 'calc w=1/[\s^2^(Fo^2^)+(0.0719P)^2^+1.7456P] where P=(Fo^2^+2Fc^2^)/3'
_refine_ls_weighting_scheme calc
_refine_ls_wR_factor_gt 0.0937
_refine_ls_wR_factor_ref 0.0943
_reflns_number_gt 6877
_reflns_number_total 7117
_reflns_threshold_expression >2sigma(I)
_cod_data_source_file ic048886lsi20040813_030005_1.cif
_cod_data_source_block 1
_cod_depositor_comments
;
The following automatic conversions were performed:
'_symmetry_cell_setting' value 'Triclinic' changed to 'triclinic'
according to '/home/saulius/struct/CIF-dictionaries/cif_core.dic'
dictionary named 'cif_core.dic' version 2.4.1 from 2010-06-29.

Automatic conversion script
Id: cif_fix_enum 1527 2010-12-29 10:47:43Z saulius 

The following automatic conversions were performed:

'_exptl_crystal_density_meas' value 'na' was changed to '?' - the
value is perceived as not measured.

Automatic conversion script
Id: cif_fix_values 3008 2015-01-20 13:52:24Z robertas 
;
_cod_database_code 4300974

loop_
_symmetry_equiv_pos_as_xyz
'x, y, z'
'-x, -y, -z'

loop_
_atom_site_label
_atom_site_type_symbol
_atom_site_fract_x
_atom_site_fract_y
_atom_site_fract_z
_atom_site_U_iso_or_equiv
_atom_site_adp_type
_atom_site_occupancy
_atom_site_symmetry_multiplicity
_atom_site_calc_flag
_atom_site_refinement_flags
_atom_site_disorder_assembly
_atom_site_disorder_group
Pt1 Pt 0.937545(13) 0.206869(11) 0.958240(9) 0.02381(7) Uani 1 1 d . . .
O1 O 0.1286(4) -0.3902(4) 0.7928(4) 0.0727(15) Uani 1 1 d . . .
O2 O 0.6955(6) 0.5049(4) 0.4011(3) 0.0680(12) Uani 1 1 d . . .
N1 N 0.9949(4) 0.1641(3) 1.0863(2) 0.0233(6) Uani 1 1 d . . .
N2 N 1.1014(4) 0.3402(3) 1.0146(2) 0.0251(6) Uani 1 1 d . . .
C1 C 0.9371(4) 0.0758(3) 1.1215(3) 0.0297(8) Uani 1 1 d . . .
H1A H 0.8641 0.0225 1.0847 0.036 Uiso 1 1 calc R . .
C2 C 0.9817(5) 0.0604(4) 1.2106(3) 0.0322(8) Uani 1 1 d . . .
H2A H 0.9376 -0.0021 1.2323 0.039 Uiso 1 1 calc R . .
C3 C 1.0904(4) 0.1361(3) 1.2679(3) 0.0279(7) Uani 1 1 d . . .
C4 C 1.1577(4) 0.2296(3) 1.2314(3) 0.0255(7) Uani 1 1 d . . .
C5 C 1.2743(5) 0.3135(4) 1.2799(3) 0.0287(8) Uani 1 1 d . . .
H5A H 1.3113 0.3076 1.3398 0.034 Uiso 1 1 calc R . .
C6 C 1.3330(4) 0.4013(3) 1.2419(3) 0.0281(7) Uani 1 1 d . . .
H6A H 1.4082 0.4542 1.2766 0.034 Uiso 1 1 calc R . .
C7 C 1.2812(4) 0.4145(3) 1.1486(2) 0.0218(6) Uani 1 1 d . . .
C8 C 1.3363(4) 0.5044(3) 1.1037(3) 0.0258(7) Uani 1 1 d . . .
C9 C 1.2639(4) 0.5100(3) 1.0183(3) 0.0292(8) Uani 1 1 d . . .
H9A H 1.2940 0.5703 0.9888 0.035 Uiso 1 1 calc R . .
C10 C 1.1476(5) 0.4288(4) 0.9749(3) 0.0285(8) Uani 1 1 d . . .
H10A H 1.1014 0.4361 0.9175 0.034 Uiso 1 1 calc R . .
C11 C 1.1642(4) 0.3334(3) 1.1013(3) 0.0244(7) Uani 1 1 d . . .
C12 C 1.1052(4) 0.2393(3) 1.1406(3) 0.0249(7) Uani 1 1 d . . .
C13 C 1.1353(5) 0.1181(4) 1.3636(3) 0.0322(8) Uani 1 1 d . . .
C14 C 1.1678(7) 0.0078(4) 1.3765(4) 0.0461(12) Uani 1 1 d . . .
H14A H 1.1632 -0.0537 1.3250 0.055 Uiso 1 1 calc R . .
C15 C 1.2076(9) -0.0110(6) 1.4666(4) 0.0650(19) Uani 1 1 d . . .
H15A H 1.2285 -0.0850 1.4749 0.078 Uiso 1 1 calc R . .
C16 C 1.2156(9) 0.0802(5) 1.5428(4) 0.0644(18) Uani 1 1 d . . .
H16A H 1.2432 0.0677 1.6024 0.077 Uiso 1 1 calc R . .
C17 C 1.1833(8) 0.1896(5) 1.5314(4) 0.0556(14) Uani 1 1 d . . .
H17A H 1.1894 0.2508 1.5831 0.067 Uiso 1 1 calc R . .
C18 C 1.1416(6) 0.2085(4) 1.4424(3) 0.0432(11) Uani 1 1 d . . .
H18A H 1.1176 0.2821 1.4352 0.052 Uiso 1 1 calc R . .
C19 C 1.4650(4) 0.5900(3) 1.1424(3) 0.0248(7) Uani 1 1 d . . .
C20 C 1.5880(4) 0.5548(3) 1.1871(3) 0.0278(7) Uani 1 1 d . . .
H20A H 1.5875 0.4778 1.1959 0.033 Uiso 1 1 calc R . .
C21 C 1.7099(4) 0.6349(4) 1.2180(3) 0.0341(8) Uani 1 1 d . . .
H21A H 1.7908 0.6111 1.2475 0.041 Uiso 1 1 calc R . .
C22 C 1.7126(5) 0.7495(4) 1.2057(3) 0.0363(9) Uani 1 1 d . . .
H22A H 1.7951 0.8023 1.2262 0.044 Uiso 1 1 calc R . .
C23 C 1.5912(5) 0.7859(4) 1.1621(3) 0.0355(9) Uani 1 1 d . . .
H23A H 1.5923 0.8631 1.1540 0.043 Uiso 1 1 calc R . .
C24 C 1.4687(4) 0.7064(3) 1.1311(3) 0.0301(8) Uani 1 1 d . . .
H24A H 1.3879 0.7311 1.1023 0.036 Uiso 1 1 calc R . .
C25 C 0.7798(5) 0.0798(4) 0.9135(3) 0.0312(8) Uani 1 1 d . . .
C26 C 0.6803(4) 0.0061(4) 0.8840(3) 0.0300(8) Uani 1 1 d . . .
C27 C 0.5571(4) -0.0788(3) 0.8491(3) 0.0287(8) Uani 1 1 d . . .
C28 C 0.4944(5) -0.0940(4) 0.7561(3) 0.0360(9) Uani 1 1 d . . .
H28A H 0.5343 -0.0500 0.7164 0.043 Uiso 1 1 calc R . .
C29 C 0.3737(5) -0.1738(4) 0.7230(4) 0.0416(11) Uani 1 1 d . . .
H29A H 0.3334 -0.1837 0.6610 0.050 Uiso 1 1 calc R . .
C30 C 0.3117(5) -0.2401(4) 0.7820(4) 0.0380(10) Uani 1 1 d . . .
C31 C 0.3733(5) -0.2247(4) 0.8738(4) 0.0400(10) Uani 1 1 d . . .
H31A H 0.3329 -0.2681 0.9136 0.048 Uiso 1 1 calc R . .
C32 C 0.4946(5) -0.1453(4) 0.9070(3) 0.0368(9) Uani 1 1 d . . .
H32A H 0.5350 -0.1362 0.9689 0.044 Uiso 1 1 calc R . .
C33 C 0.1821(5) -0.3254(5) 0.7479(5) 0.0542(15) Uani 1 1 d . . .
H33A H 0.1389 -0.3292 0.6874 0.065 Uiso 1 1 calc R . .
C34 C 0.8944(4) 0.2574(3) 0.8396(3) 0.0259(7) Uani 1 1 d . . .
C35 C 0.8602(5) 0.2888(4) 0.7687(3) 0.0319(8) Uani 1 1 d . . .
C36 C 0.8066(5) 0.3250(4) 0.6849(3) 0.0297(8) Uani 1 1 d . . .
C37 C 0.8916(5) 0.3997(4) 0.6426(3) 0.0352(9) Uani 1 1 d . . .
H37A H 0.9863 0.4251 0.6680 0.042 Uiso 1 1 calc R . .
C38 C 0.8359(5) 0.4360(4) 0.5634(3) 0.0373(9) Uani 1 1 d . . .
H38A H 0.8934 0.4857 0.5361 0.045 Uiso 1 1 calc R . .
C39 C 0.6947(5) 0.3988(4) 0.5243(3) 0.0356(9) Uani 1 1 d . . .
C40 C 0.6088(5) 0.3240(4) 0.5653(3) 0.0382(9) Uani 1 1 d . . .
H40A H 0.5143 0.2987 0.5394 0.046 Uiso 1 1 calc R . .
C41 C 0.6643(5) 0.2874(4) 0.6446(3) 0.0344(9) Uani 1 1 d . . .
H41A H 0.6067 0.2373 0.6715 0.041 Uiso 1 1 calc R . .
C42 C 0.6325(7) 0.4401(5) 0.4415(4) 0.0487(13) Uani 1 1 d . . .
H42A H 0.5369 0.4136 0.4189 0.058 Uiso 1 1 calc R . .

loop_
_atom_site_aniso_label
_atom_site_aniso_U_11
_atom_site_aniso_U_22
_atom_site_aniso_U_33
_atom_site_aniso_U_23
_atom_site_aniso_U_13
_atom_site_aniso_U_12
Pt1 0.02098(9) 0.02417(9) 0.02372(9) 0.00227(6) -0.00270(6) 0.00099(6)
O1 0.037(2) 0.043(2) 0.125(4) -0.012(2) 0.019(2) -0.0091(17)
O2 0.098(4) 0.066(3) 0.047(2) 0.027(2) 0.003(2) 0.018(3)
N1 0.0258(15) 0.0216(14) 0.0214(15) 0.0044(12) -0.0018(12) 0.0023(12)
N2 0.0240(15) 0.0246(15) 0.0239(15) 0.0025(12) -0.0032(12) 0.0005(12)
C1 0.0260(18) 0.0268(18) 0.034(2) 0.0052(15) -0.0006(16) -0.0024(14)
C2 0.034(2) 0.0274(18) 0.035(2) 0.0100(16) 0.0049(17) -0.0014(15)
C3 0.0327(19) 0.0250(17) 0.0257(18) 0.0040(14) 0.0021(15) 0.0060(15)
C4 0.0264(17) 0.0232(16) 0.0253(17) 0.0022(14) 0.0012(14) 0.0030(13)
C5 0.0308(19) 0.0287(18) 0.0242(18) 0.0038(15) -0.0045(15) 0.0029(15)
C6 0.0268(17) 0.0264(17) 0.0278(19) 0.0026(14) -0.0043(15) 0.0007(14)
C7 0.0196(15) 0.0244(16) 0.0199(16) 0.0018(13) 0.0020(13) 0.0014(13)
C8 0.0222(16) 0.0256(17) 0.0281(19) 0.0037(14) 0.0011(15) 0.0021(13)
C9 0.0315(19) 0.0268(18) 0.0298(19) 0.0095(15) 0.0005(16) 0.0013(15)
C10 0.0305(19) 0.0271(18) 0.0282(19) 0.0090(15) 0.0002(16) 0.0021(15)
C11 0.0264(17) 0.0239(16) 0.0191(16) -0.0010(13) -0.0038(13) 0.0019(13)
C12 0.0226(16) 0.0229(16) 0.0299(19) 0.0056(14) 0.0034(14) 0.0054(13)
C13 0.039(2) 0.0283(19) 0.030(2) 0.0087(16) 0.0053(17) 0.0046(16)
C14 0.075(4) 0.033(2) 0.033(2) 0.0093(19) 0.004(2) 0.014(2)
C15 0.114(6) 0.046(3) 0.039(3) 0.016(2) 0.002(3) 0.027(3)
C16 0.114(6) 0.054(3) 0.028(2) 0.014(2) 0.003(3) 0.021(3)
C17 0.091(5) 0.044(3) 0.028(2) 0.001(2) 0.007(3) 0.007(3)
C18 0.064(3) 0.032(2) 0.033(2) 0.0053(18) 0.007(2) 0.010(2)
C19 0.0228(16) 0.0261(17) 0.0239(17) 0.0034(14) 0.0008(14) -0.0004(13)
C20 0.0252(17) 0.0290(18) 0.0276(18) 0.0039(15) 0.0004(15) 0.0023(14)
C21 0.0269(19) 0.038(2) 0.034(2) 0.0035(17) -0.0040(16) 0.0006(16)
C22 0.031(2) 0.035(2) 0.037(2) 0.0012(18) -0.0038(18) -0.0078(17)
C23 0.038(2) 0.0265(19) 0.040(2) 0.0048(17) 0.0032(18) -0.0026(16)
C24 0.0290(19) 0.0269(18) 0.033(2) 0.0042(15) 0.0019(16) 0.0024(15)
C25 0.031(2) 0.0272(18) 0.033(2) 0.0034(16) -0.0030(17) 0.0044(16)
C26 0.0286(19) 0.0279(18) 0.031(2) 0.0044(15) -0.0018(16) 0.0000(15)
C27 0.0255(18) 0.0229(17) 0.034(2) -0.0003(15) -0.0021(16) 0.0021(14)
C28 0.037(2) 0.032(2) 0.037(2) 0.0052(17) -0.0027(18) 0.0011(17)
C29 0.038(2) 0.038(2) 0.039(2) -0.0059(19) -0.0136(19) 0.0076(19)
C30 0.0259(19) 0.0264(19) 0.055(3) -0.0056(18) -0.0010(18) 0.0039(15)
C31 0.041(2) 0.032(2) 0.046(3) 0.0056(19) 0.010(2) -0.0023(18)
C32 0.039(2) 0.031(2) 0.036(2) 0.0043(17) -0.0004(18) -0.0028(17)
C33 0.029(2) 0.039(3) 0.083(4) -0.014(3) 0.000(2) 0.005(2)
C34 0.0261(18) 0.0246(17) 0.0226(17) 0.0003(14) -0.0054(14) -0.0010(14)
C35 0.0300(19) 0.0319(19) 0.029(2) 0.0005(16) -0.0053(16) 0.0009(15)
C36 0.0313(19) 0.0278(18) 0.0266(19) -0.0003(15) -0.0025(16) 0.0055(15)
C37 0.0266(19) 0.037(2) 0.040(2) 0.0086(18) -0.0030(17) 0.0029(16)
C38 0.038(2) 0.040(2) 0.038(2) 0.0135(19) 0.0080(19) 0.0073(18)
C39 0.040(2) 0.040(2) 0.025(2) 0.0056(17) -0.0029(17) 0.0112(19)
C40 0.033(2) 0.044(2) 0.034(2) 0.0035(18) -0.0071(18) 0.0034(18)
C41 0.032(2) 0.038(2) 0.031(2) 0.0064(17) -0.0035(16) -0.0024(16)
C42 0.063(3) 0.052(3) 0.031(2) 0.006(2) -0.003(2) 0.020(3)

loop_
_atom_type_symbol
_atom_type_description
_atom_type_scat_dispersion_real
_atom_type_scat_dispersion_imag
_atom_type_scat_source
C C 0.0033 0.0016 'International Tables Vol C Tables 4.2.6.8 and 6.1.1.4'
H H 0.0000 0.0000 'International Tables Vol C Tables 4.2.6.8 and 6.1.1.4'
N N 0.0061 0.0033 'International Tables Vol C Tables 4.2.6.8 and 6.1.1.4'
O O 0.0106 0.0060 'International Tables Vol C Tables 4.2.6.8 and 6.1.1.4'
Pt Pt -1.7033 8.3905 'International Tables Vol C Tables 4.2.6.8 and 6.1.1.4'

loop_
_geom_angle_atom_site_label_1
_geom_angle_atom_site_label_2
_geom_angle_atom_site_label_3
_geom_angle
_geom_angle_site_symmetry_1
_geom_angle_site_symmetry_3
_geom_angle_publ_flag
C34 Pt1 C25 87.18(17) . . ?
C34 Pt1 N2 96.32(15) . . ?
C25 Pt1 N2 176.09(14) . . ?
C34 Pt1 N1 175.72(13) . . ?
C25 Pt1 N1 97.10(16) . . ?
N2 Pt1 N1 79.40(13) . . ?
C1 N1 C12 117.8(3) . . ?
C1 N1 Pt1 128.4(3) . . ?
C12 N1 Pt1 113.8(3) . . ?
C10 N2 C11 119.5(3) . . ?
C10 N2 Pt1 126.4(3) . . ?
C11 N2 Pt1 114.0(3) . . ?
N1 C1 C2 122.5(4) . . ?
C3 C2 C1 121.2(4) . . ?
C2 C3 C4 117.8(4) . . ?
C2 C3 C13 120.1(4) . . ?
C4 C3 C13 122.1(4) . . ?
C12 C4 C5 117.6(3) . . ?
C12 C4 C3 117.2(4) . . ?
C5 C4 C3 125.2(4) . . ?
C6 C5 C4 122.5(4) . . ?
C5 C6 C7 121.5(4) . . ?
C11 C7 C8 118.7(3) . . ?
C11 C7 C6 116.2(3) . . ?
C8 C7 C6 125.1(3) . . ?
C9 C8 C7 116.7(4) . . ?
C9 C8 C19 118.9(4) . . ?
C7 C8 C19 124.4(4) . . ?
C8 C9 C10 122.3(4) . . ?
N2 C10 C9 120.8(4) . . ?
N2 C11 C7 121.7(3) . . ?
N2 C11 C12 116.2(3) . . ?
C7 C11 C12 122.1(3) . . ?
N1 C12 C4 123.4(3) . . ?
N1 C12 C11 116.5(3) . . ?
C4 C12 C11 120.1(3) . . ?
C14 C13 C18 118.6(4) . . ?
C14 C13 C3 119.6(4) . . ?
C18 C13 C3 121.8(4) . . ?
C13 C14 C15 120.3(5) . . ?
C16 C15 C14 119.9(5) . . ?
C17 C16 C15 120.6(5) . . ?
C16 C17 C18 119.9(5) . . ?
C17 C18 C13 120.8(4) . . ?
C24 C19 C20 118.6(4) . . ?
C24 C19 C8 120.2(3) . . ?
C20 C19 C8 121.1(3) . . ?
C21 C20 C19 120.0(4) . . ?
C22 C21 C20 120.8(4) . . ?
C21 C22 C23 119.8(4) . . ?
C24 C23 C22 119.8(4) . . ?
C23 C24 C19 120.9(4) . . ?
C26 C25 Pt1 176.7(4) . . ?
C25 C26 C27 177.7(5) . . ?
C32 C27 C28 118.6(4) . . ?
C32 C27 C26 121.1(4) . . ?
C28 C27 C26 120.3(4) . . ?
C29 C28 C27 120.4(4) . . ?
C28 C29 C30 120.5(4) . . ?
C31 C30 C29 119.0(4) . . ?
C31 C30 C33 119.8(5) . . ?
C29 C30 C33 121.2(5) . . ?
C32 C31 C30 120.6(4) . . ?
C31 C32 C27 120.9(4) . . ?
O1 C33 C30 124.7(6) . . ?
C35 C34 Pt1 176.2(4) . . ?
C34 C35 C36 175.1(5) . . ?
C37 C36 C41 118.5(4) . . ?
C37 C36 C35 121.8(4) . . ?
C41 C36 C35 119.7(4) . . ?
C38 C37 C36 120.6(4) . . ?
C37 C38 C39 120.5(4) . . ?
C38 C39 C40 119.6(4) . . ?
C38 C39 C42 121.0(5) . . ?
C40 C39 C42 119.3(5) . . ?
C41 C40 C39 120.0(4) . . ?
C40 C41 C36 120.8(4) . . ?
O2 C42 C39 125.1(6) . . ?

loop_
_geom_bond_atom_site_label_1
_geom_bond_atom_site_label_2
_geom_bond_distance
_geom_bond_site_symmetry_2
_geom_bond_publ_flag
Pt1 C34 1.959(4) . ?
Pt1 C25 1.961(5) . ?
Pt1 N2 2.068(3) . ?
Pt1 N1 2.068(3) . ?
O1 C33 1.204(8) . ?
O2 C42 1.198(8) . ?
N1 C1 1.334(5) . ?
N1 C12 1.369(5) . ?
N2 C10 1.340(5) . ?
N2 C11 1.366(5) . ?
C1 C2 1.382(6) . ?
C2 C3 1.379(6) . ?
C3 C4 1.429(5) . ?
C3 C13 1.485(6) . ?
C4 C12 1.403(5) . ?
C4 C5 1.428(6) . ?
C5 C6 1.356(6) . ?
C6 C7 1.448(5) . ?
C7 C11 1.410(5) . ?
C7 C8 1.426(5) . ?
C8 C9 1.381(6) . ?
C8 C19 1.485(5) . ?
C9 C10 1.390(6) . ?
C11 C12 1.427(5) . ?
C13 C14 1.392(6) . ?
C13 C18 1.399(6) . ?
C14 C15 1.401(7) . ?
C15 C16 1.377(8) . ?
C16 C17 1.374(8) . ?
C17 C18 1.389(7) . ?
C19 C24 1.395(5) . ?
C19 C20 1.408(5) . ?
C20 C21 1.389(6) . ?
C21 C22 1.379(6) . ?
C22 C23 1.395(7) . ?
C23 C24 1.389(6) . ?
C25 C26 1.195(6) . ?
C26 C27 1.434(5) . ?
C27 C32 1.393(6) . ?
C27 C28 1.403(6) . ?
C28 C29 1.382(6) . ?
C29 C30 1.402(7) . ?
C30 C31 1.383(7) . ?
C30 C33 1.478(7) . ?
C31 C32 1.383(6) . ?
C34 C35 1.192(6) . ?
C35 C36 1.434(6) . ?
C36 C37 1.402(6) . ?
C36 C41 1.403(6) . ?
C37 C38 1.382(6) . ?
C38 C39 1.389(7) . ?
C39 C40 1.395(7) . ?
C39 C42 1.479(6) . ?
C40 C41 1.386(6) . ?
